data_2236341
loop_
_publ_author_name
'Ha, Kwang'

_publ_section_title
;
 Tetrabromido(di-2-pyridylamine-\k^2^<i>N</i>^2^,<i>N</i>^2'^)platinum(IV)
;
_journal_coeditor_code HY2577
_journal_issue 9
_journal_name_full 'Acta Crystallographica Section E'
_journal_page_first m1141
_journal_paper_doi 10.1107/S160053681203379X
_journal_volume 68
_journal_year 2012
_chemical_formula_iupac '[Pt Br4 (C10 H9 N3)]'
_chemical_formula_moiety 'C10 H9 Br4 N3 Pt'
_chemical_formula_sum 'C10 H9 Br4 N3 Pt'
_chemical_formula_weight 685.93
_chemical_name_systematic
;
Tetrabromido(di-2-pyridylamine-\k^2^<i>N</i>^2^,<i>N</i>^2'^)platinum(IV)
;
_space_group_IT_number 11
_symmetry_cell_setting monoclinic
_symmetry_space_group_name_Hall '-P 2yb'
_symmetry_space_group_name_H-M 'P 1 21/m 1'
_atom_sites_solution_hydrogens geom
_atom_sites_solution_primary direct
_atom_sites_solution_secondary difmap
_audit_creation_method SHELXL-97
_cell_angle_alpha 90.00
_cell_angle_beta 113.562(2)
_cell_angle_gamma 90.00
_cell_formula_units_Z 2
_cell_length_a 6.7876(7)
_cell_length_b 14.2860(14)
_cell_length_c 7.8893(8)
_cell_measurement_reflns_used 2726
_cell_measurement_temperature 200(2)
_cell_measurement_theta_max 26.02
_cell_measurement_theta_min 2.82
_cell_volume 701.23(12)
_computing_cell_refinement 'SAINT (Bruker, 2007)'
_computing_data_collection 'SMART (Bruker, 2007)'
_computing_data_reduction 'SAINT (Bruker, 2007)'
_computing_molecular_graphics 'ORTEP-3 (Farrugia, 1997) and PLATON (Spek, 2009)'
_computing_publication_material 'SHELXL97 (Sheldrick, 2008)'
_computing_structure_refinement 'SHELXL97 (Sheldrick, 2008)'
_computing_structure_solution 'SHELXS97 (Sheldrick, 2008)'
_diffrn_ambient_temperature 200(2)
_diffrn_measured_fraction_theta_full 0.971
_diffrn_measured_fraction_theta_max 0.971
_diffrn_measurement_device_type 'Bruker SMART 1000 CCD'
_diffrn_measurement_method '\f and \w scans'
_diffrn_radiation_monochromator graphite
_diffrn_radiation_source 'fine-focus sealed tube'
_diffrn_radiation_type MoK\a
_diffrn_radiation_wavelength 0.71073
_diffrn_reflns_av_R_equivalents 0.0344
_diffrn_reflns_av_sigmaI/netI 0.0394
_diffrn_reflns_limit_h_max 8
_diffrn_reflns_limit_h_min -8
_diffrn_reflns_limit_k_max 15
_diffrn_reflns_limit_k_min -17
_diffrn_reflns_limit_l_max 9
_diffrn_reflns_limit_l_min -9
_diffrn_reflns_number 4257
_diffrn_reflns_theta_full 26.01
_diffrn_reflns_theta_max 26.01
_diffrn_reflns_theta_min 2.82
_exptl_absorpt_coefficient_mu 21.385
_exptl_absorpt_correction_T_max 1.000
_exptl_absorpt_correction_T_min 0.459
_exptl_absorpt_correction_type multi-scan
_exptl_absorpt_process_details '(SADABS; Bruker, 2001)'
_exptl_crystal_colour red
_exptl_crystal_density_diffrn 3.249
_exptl_crystal_density_method 'not measured'
_exptl_crystal_description block
_exptl_crystal_F_000 616
_exptl_crystal_size_max 0.28
_exptl_crystal_size_mid 0.14
_exptl_crystal_size_min 0.13
_refine_diff_density_max 1.892
_refine_diff_density_min -1.615
_refine_ls_extinction_method none
_refine_ls_goodness_of_fit_ref 1.036
_refine_ls_hydrogen_treatment constr
_refine_ls_matrix_type full
_refine_ls_number_parameters 88
_refine_ls_number_reflns 1400
_refine_ls_number_restraints 0
_refine_ls_restrained_S_all 1.036
_refine_ls_R_factor_all 0.0388
_refine_ls_R_factor_gt 0.0281
_refine_ls_shift/su_max 0.000
_refine_ls_shift/su_mean 0.000
_refine_ls_structure_factor_coef Fsqd
_refine_ls_weighting_details 'calc w=1/[\s^2^(Fo^2^)+(0.0388P)^2^+0.9524P] where P=(Fo^2^+2Fc^2^)/3'
_refine_ls_weighting_scheme calc
_refine_ls_wR_factor_gt 0.0679
_refine_ls_wR_factor_ref 0.0747
_reflns_number_gt 1176
_reflns_number_total 1400
_reflns_threshold_expression I>2\s(I)
_cod_data_source_file hy2577.cif
_cod_data_source_block global
_cod_original_sg_symbol_H-M 'P 21/m'
_cod_database_code 2236341

loop_
_symmetry_equiv_pos_as_xyz
'x, y, z'
'-x, y+1/2, -z'
'-x, -y, -z'
'x, -y-1/2, z'

loop_
_atom_site_type_symbol
_atom_site_label
_atom_site_fract_x
_atom_site_fract_y
_atom_site_fract_z
_atom_site_U_iso_or_equiv
_atom_site_adp_type
_atom_site_calc_flag
_atom_site_refinement_flags
_atom_site_occupancy
_atom_site_symmetry_multiplicity
Pt Pt1 0.02241(6) 0.2500 0.81398(5) 0.01565(14) Uani d S 1 2
Br Br1 -0.30563(16) 0.2500 0.52614(15) 0.0260(3) Uani d S 1 2
Br Br2 0.34926(18) 0.2500 1.10292(15) 0.0298(3) Uani d S 1 2
Br Br3 -0.14760(13) 0.13183(5) 0.93509(11) 0.0306(2) Uani d . 1 1
N N1 0.1651(8) 0.1500(3) 0.7074(8) 0.0145(11) Uani d . 1 1
N N2 0.1284(13) 0.2500 0.4576(11) 0.0193(17) Uani d S 1 2
H H2N 0.1473 0.2500 0.3485 0.023 Uiso d SR 1 2
C C1 0.2280(12) 0.0668(5) 0.7949(11) 0.0251(16) Uani d . 1 1
H H1 0.2303 0.0591 0.9153 0.030 Uiso calc R 1 1
C C2 0.2881(12) -0.0059(4) 0.7148(11) 0.0250(16) Uani d . 1 1
H H2 0.3358 -0.0632 0.7797 0.030 Uiso calc R 1 1
C C3 0.2786(11) 0.0046(5) 0.5396(11) 0.0257(17) Uani d . 1 1
H H3 0.3095 -0.0471 0.4784 0.031 Uiso calc R 1 1
C C4 0.2249(11) 0.0890(5) 0.4520(10) 0.0224(15) Uani d . 1 1
H H4 0.2227 0.0972 0.3318 0.027 Uiso calc R 1 1
C C5 0.1730(11) 0.1634(4) 0.5426(10) 0.0193(15) Uani d . 1 1

loop_
_atom_site_aniso_label
_atom_site_aniso_U_11
_atom_site_aniso_U_22
_atom_site_aniso_U_33
_atom_site_aniso_U_12
_atom_site_aniso_U_13
_atom_site_aniso_U_23
Pt1 0.0193(2) 0.0115(2) 0.0184(2) 0.000 0.00991(17) 0.000
Br1 0.0226(6) 0.0189(5) 0.0313(6) 0.000 0.0053(5) 0.000
Br2 0.0315(6) 0.0315(6) 0.0222(6) 0.000 0.0063(5) 0.000
Br3 0.0381(5) 0.0239(4) 0.0393(5) -0.0026(3) 0.0254(4) 0.0072(3)
N1 0.014(3) 0.012(2) 0.017(3) -0.002(2) 0.005(2) 0.003(2)
N2 0.023(5) 0.017(4) 0.019(4) 0.000 0.010(4) 0.000
C1 0.029(4) 0.019(3) 0.030(4) 0.002(3) 0.014(3) 0.007(3)
C2 0.023(4) 0.012(3) 0.042(5) 0.001(3) 0.015(4) 0.006(3)
C3 0.022(4) 0.018(4) 0.041(5) -0.002(3) 0.017(4) -0.008(3)
C4 0.023(4) 0.019(3) 0.028(4) 0.001(3) 0.014(3) -0.005(3)
C5 0.018(4) 0.011(3) 0.031(4) 0.000(3) 0.012(3) 0.001(3)

loop_
_atom_type_symbol
_atom_type_description
_atom_type_scat_dispersion_real
_atom_type_scat_dispersion_imag
_atom_type_scat_source
C C 0.0033 0.0016 'International Tables Vol C Tables 4.2.6.8 and 6.1.1.4'
H H 0.0000 0.0000 'International Tables Vol C Tables 4.2.6.8 and 6.1.1.4'
Br Br -0.2901 2.4595 'International Tables Vol C Tables 4.2.6.8 and 6.1.1.4'
N N 0.0061 0.0033 'International Tables Vol C Tables 4.2.6.8 and 6.1.1.4'
Pt Pt -1.7033 8.3905 'International Tables Vol C Tables 4.2.6.8 and 6.1.1.4'

loop_
_geom_angle_atom_site_label_1
_geom_angle_atom_site_label_2
_geom_angle_atom_site_label_3
_geom_angle_site_symmetry_1
_geom_angle_site_symmetry_3
_geom_angle
N1 Pt1 N1 4_565 . 86.6(3)
N1 Pt1 Br3 4_565 4_565 93.02(13)
N1 Pt1 Br3 . 4_565 179.26(15)
N1 Pt1 Br3 4_565 . 179.26(15)
N1 Pt1 Br3 . . 93.02(13)
Br3 Pt1 Br3 4_565 . 87.35(4)
N1 Pt1 Br1 4_565 . 91.29(16)
N1 Pt1 Br1 . . 91.29(16)
Br3 Pt1 Br1 4_565 . 88.07(3)
Br3 Pt1 Br1 . . 88.07(3)
N1 Pt1 Br2 4_565 . 88.95(15)
N1 Pt1 Br2 . . 88.95(16)
Br3 Pt1 Br2 4_565 . 91.69(3)
Br3 Pt1 Br2 . . 91.69(3)
Br1 Pt1 Br2 . . 179.67(3)
C5 N1 C1 . . 119.6(6)
C5 N1 Pt1 . . 120.1(4)
C1 N1 Pt1 . . 119.9(4)
C5 N2 C5 4_565 . 127.1(8)
C5 N2 H2N 4_565 . 111.6
C5 N2 H2N . . 111.6
N1 C1 C2 . . 121.7(7)
N1 C1 H1 . . 119.1
C2 C1 H1 . . 119.1
C1 C2 C3 . . 118.9(7)
C1 C2 H2 . . 120.5
C3 C2 H2 . . 120.5
C4 C3 C2 . . 120.3(6)
C4 C3 H3 . . 119.9
C2 C3 H3 . . 119.9
C3 C4 C5 . . 118.8(7)
C3 C4 H4 . . 120.6
C5 C4 H4 . . 120.6
N1 C5 N2 . . 120.9(6)
N1 C5 C4 . . 120.3(6)
N2 C5 C4 . . 118.9(6)

loop_
_geom_bond_atom_site_label_1
_geom_bond_atom_site_label_2
_geom_bond_site_symmetry_2
_geom_bond_distance
Pt1 N1 . 2.082(5)
Pt1 Br3 . 2.4446(7)
Pt1 Br1 . 2.4642(12)
Pt1 Br2 . 2.4647(12)
N1 C5 . 1.337(9)
N1 C1 . 1.356(8)
N2 C5 4_565 1.382(7)
N2 C5 . 1.382(7)
N2 H2N . 0.9200
C1 C2 . 1.360(10)
C1 H1 . 0.9500
C2 C3 . 1.366(11)
C2 H2 . 0.9500
C3 C4 . 1.366(10)
C3 H3 . 0.9500
C4 C5 . 1.401(9)
C4 H4 . 0.9500

loop_
_geom_hbond_atom_site_label_D
_geom_hbond_atom_site_label_H
_geom_hbond_atom_site_label_A
_geom_hbond_site_symmetry_A
_geom_hbond_distance_DH
_geom_hbond_distance_HA
_geom_hbond_distance_DA
_geom_hbond_angle_DHA
N2 H2N Br2 1_554 0.92 2.79 3.665(8) 161
C3 H3 Br1 2_546 0.95 2.90 3.689(7) 141

loop_
_geom_torsion_atom_site_label_1
_geom_torsion_atom_site_label_2
_geom_torsion_atom_site_label_3
_geom_torsion_atom_site_label_4
_geom_torsion_site_symmetry_1
_geom_torsion
N1 Pt1 N1 C5 4_565 -39.4(6)
Br3 Pt1 N1 C5 . 139.9(5)
Br1 Pt1 N1 C5 . 51.8(5)
Br2 Pt1 N1 C5 . -128.4(5)
N1 Pt1 N1 C1 4_565 148.0(4)
Br3 Pt1 N1 C1 . -32.6(5)
Br1 Pt1 N1 C1 . -120.7(5)
Br2 Pt1 N1 C1 . 59.0(5)
C5 N1 C1 C2 . -3.8(10)
Pt1 N1 C1 C2 . 168.8(6)
N1 C1 C2 C3 . -1.9(11)
C1 C2 C3 C4 . 4.8(11)
C2 C3 C4 C5 . -2.1(10)
C1 N1 C5 N2 . -174.2(7)
Pt1 N1 C5 N2 . 13.3(9)
C1 N1 C5 C4 . 6.5(10)
Pt1 N1 C5 C4 . -166.1(5)
C5 N2 C5 N1 4_565 34.0(13)
C5 N2 C5 C4 4_565 -146.7(7)
C3 C4 C5 N1 . -3.6(10)
C3 C4 C5 N2 . 177.0(7)
